data_4031297
loop_
_publ_author_name
'Lee, Mijoon'
'Rucil, Tomas'
'Hesek, Dusan'
'Oliver, Allen G.'
'Fisher, Jed F.'
'Mobashery, Shahriar'

_publ_section_title
;
 Regioselective Control of the SNAr Amination of
 5-Substituted-2,4-Dichloropyrimidines Using Tertiary Amine Nucleophiles.
;
_journal_issue 15
_journal_name_full 'The Journal of organic chemistry'
_journal_page_first 7757
_journal_page_last 7763
_journal_paper_doi 10.1021/acs.joc.5b01044
_journal_volume 80
_journal_year 2015
_chemical_absolute_configuration ad
_chemical_formula_moiety 'C16 H22 N4 O3'
_chemical_formula_sum 'C16 H22 N4 O3'
_chemical_formula_weight 318.37
_chemical_name_common
;
Ethyl 2-(4-morpholinyl)-6-propyl-5H-pyrrolo[3,2-d]pyrimidine-7-carboxylate
;
_space_group_crystal_system orthorhombic
_space_group_IT_number 29
_space_group_name_Hall 'P 2c -2ac'
_space_group_name_H-M_alt 'P c a 21'
_symmetry_space_group_name_Hall 'P 2c -2ac'
_symmetry_space_group_name_H-M 'P c a 21'
_atom_sites_solution_hydrogens mixed
_atom_sites_solution_primary vecmap
_atom_sites_solution_secondary difmap
_audit_creation_method SHELXL-2014/7
_cell_angle_alpha 90
_cell_angle_beta 90
_cell_angle_gamma 90
_cell_formula_units_Z 8
_cell_length_a 12.0826(7)
_cell_length_b 14.2388(8)
_cell_length_c 18.9958(12)
_cell_measurement_reflns_used 9886
_cell_measurement_temperature 120(2)
_cell_measurement_theta_max 71.52
_cell_measurement_theta_min 4.66
_cell_volume 3268.1(3)
_computing_cell_refinement 'Bruker SAINT v8.34A'
_computing_data_collection 'Bruker APEX-II v2014-5.0'
_computing_data_reduction 'Bruker SAINT v8.34A'
_computing_structure_refinement 'SHELXL-2014/7 (Sheldrick, 2014)'
_computing_structure_solution 'SHELXT-2014/2 (Sheldrick, 2014)'
_diffrn_ambient_temperature 120(2)
_diffrn_detector_area_resol_mean 8.33
_diffrn_measured_fraction_theta_full 1.000
_diffrn_measured_fraction_theta_max 0.975
_diffrn_measurement_device_type 'Bruker APEX-II'
_diffrn_measurement_method 'combination of \w and \f-scans '
_diffrn_radiation_type CuK\a
_diffrn_radiation_wavelength 1.54178
_diffrn_reflns_av_R_equivalents 0.0408
_diffrn_reflns_av_unetI/netI 0.0250
_diffrn_reflns_laue_measured_fraction_full 1.000
_diffrn_reflns_laue_measured_fraction_max 0.975
_diffrn_reflns_limit_h_max 14
_diffrn_reflns_limit_h_min -14
_diffrn_reflns_limit_k_max 17
_diffrn_reflns_limit_k_min -17
_diffrn_reflns_limit_l_max 22
_diffrn_reflns_limit_l_min -22
_diffrn_reflns_number 42158
_diffrn_reflns_point_group_measured_fraction_full 1.000
_diffrn_reflns_point_group_measured_fraction_max 0.975
_diffrn_reflns_theta_full 67.679
_diffrn_reflns_theta_max 72.005
_diffrn_reflns_theta_min 3.104
_diffrn_source 'Incoatec micro-focus'
_exptl_absorpt_coefficient_mu 0.748
_exptl_absorpt_correction_T_max 0.7536
_exptl_absorpt_correction_T_min 0.6558
_exptl_absorpt_correction_type multi-scan
_exptl_absorpt_process_details 'SADABS (Sheldrick, 2014)'
_exptl_crystal_colour colorless
_exptl_crystal_density_diffrn 1.294
_exptl_crystal_description rod
_exptl_crystal_F_000 1360
_exptl_crystal_size_max 0.150
_exptl_crystal_size_mid 0.090
_exptl_crystal_size_min 0.060
_refine_diff_density_max 0.160
_refine_diff_density_min -0.169
_refine_diff_density_rms 0.037
_refine_ls_abs_structure_details
;
 Refined as an inversion twin. Twin percentage: 0.63:0.37.
;
_refine_ls_abs_structure_Flack 0.37(18)
_refine_ls_extinction_method none
_refine_ls_goodness_of_fit_ref 1.032
_refine_ls_hydrogen_treatment mixed
_refine_ls_matrix_type full
_refine_ls_number_parameters 428
_refine_ls_number_reflns 6152
_refine_ls_number_restraints 1
_refine_ls_restrained_S_all 1.031
_refine_ls_R_factor_all 0.0340
_refine_ls_R_factor_gt 0.0322
_refine_ls_shift/su_max 0.000
_refine_ls_shift/su_mean 0.000
_refine_ls_structure_factor_coef Fsqd
_refine_ls_weighting_details 'w=1/[\s^2^(Fo^2^)+(0.0529P)^2^+0.4703P] where P=(Fo^2^+2Fc^2^)/3'
_refine_ls_weighting_scheme calc
_refine_ls_wR_factor_gt 0.0829
_refine_ls_wR_factor_ref 0.0842
_reflns_Friedel_coverage 0.935
_reflns_friedel_fraction_full 1.000
_reflns_friedel_fraction_max 0.975
_reflns_number_gt 5868
_reflns_number_total 6152
_reflns_threshold_expression 'I > 2\s(I)'
_cod_data_source_file jo5b01044_si_002.cif
_cod_data_source_block 8
_cod_depositor_comments 'Adding full bibliography for 4031286--4031299.cif.'
_cod_database_code 4031297
_shelx_shelxl_version_number 2014/7
_shelx_space_group_comment
;
The symmetry employed for this shelxl refinement is uniquely defined
by the following loop, which should always be used as a source of
symmetry information in preference to the above space-group names.
They are only intended as comments.
;
_shelx_estimated_absorpt_t_min 0.896
_shelx_estimated_absorpt_t_max 0.956
_diffrn_source_monochromator 'MONTEL Multi-layer'

loop_
_space_group_symop_operation_xyz
'x, y, z'
'-x, -y, z+1/2'
'x+1/2, -y, z'
'-x+1/2, y, z+1/2'

loop_
_atom_site_label
_atom_site_type_symbol
_atom_site_fract_x
_atom_site_fract_y
_atom_site_fract_z
_atom_site_U_iso_or_equiv
_atom_site_adp_type
_atom_site_occupancy
_atom_site_site_symmetry_order
_atom_site_calc_flag
_atom_site_refinement_flags_posn
_atom_site_refinement_flags_adp
O1 O 0.39233(13) 0.80176(10) 0.61734(9) 0.0270(3) Uani 1 1 d . .
O2 O 0.23352(13) 0.85260(11) 0.66473(10) 0.0280(4) Uani 1 1 d . .
N1 N 0.53093(16) 1.05499(13) 0.68051(10) 0.0225(4) Uani 1 1 d . .
H1 H 0.597(3) 1.081(2) 0.6803(17) 0.034(8) Uiso 1 1 d . .
C2 C 0.50379(18) 0.97081(15) 0.65270(11) 0.0211(4) Uani 1 1 d . .
C3 C 0.39407(18) 0.94872(15) 0.67157(12) 0.0209(4) Uani 1 1 d . .
C4 C 0.35509(18) 1.02545(14) 0.71436(11) 0.0197(4) Uani 1 1 d . .
N5 N 0.25857(15) 1.03927(12) 0.74779(10) 0.0207(4) Uani 1 1 d . .
C6 C 0.25209(19) 1.12103(14) 0.78307(12) 0.0214(4) Uani 1 1 d . .
N7 N 0.33103(15) 1.18828(12) 0.78845(10) 0.0233(4) Uani 1 1 d . .
C8 C 0.42662(19) 1.17268(15) 0.75565(12) 0.0237(4) Uani 1 1 d . .
H8 H 0.4841 1.2181 0.7581 0.028 Uiso 1 1 calc R U
C9 C 0.44250(18) 1.09074(15) 0.71808(11) 0.0210(4) Uani 1 1 d . .
C10 C 0.58651(18) 0.92217(15) 0.60729(12) 0.0234(4) Uani 1 1 d . .
H10A H 0.5852 0.8541 0.6177 0.028 Uiso 1 1 calc R U
H10B H 0.6614 0.9460 0.6185 0.028 Uiso 1 1 calc R U
C11 C 0.5633(2) 0.93724(17) 0.52883(13) 0.0327(5) Uani 1 1 d . .
H11A H 0.4885 0.9134 0.5173 0.039 Uiso 1 1 calc R U
H11B H 0.5652 1.0052 0.5180 0.039 Uiso 1 1 calc R U
C12 C 0.6492(3) 0.8863(2) 0.48436(15) 0.0450(7) Uani 1 1 d . .
H12A H 0.6494 0.8194 0.4966 0.068 Uiso 1 1 calc R U
H12B H 0.7225 0.9131 0.4934 0.068 Uiso 1 1 calc R U
H12C H 0.6308 0.8935 0.4344 0.068 Uiso 1 1 calc R U
C13 C 0.33136(18) 0.86564(15) 0.65214(12) 0.0217(4) Uani 1 1 d . .
C14 C 0.3345(2) 0.71871(16) 0.59207(14) 0.0302(5) Uani 1 1 d . .
H14A H 0.2667 0.7369 0.5661 0.036 Uiso 1 1 calc R U
H14B H 0.3131 0.6779 0.6320 0.036 Uiso 1 1 calc R U
C15 C 0.4136(2) 0.66805(17) 0.54405(14) 0.0349(6) Uani 1 1 d . .
H15A H 0.4781 0.6471 0.5711 0.052 Uiso 1 1 calc R U
H15B H 0.4377 0.7106 0.5065 0.052 Uiso 1 1 calc R U
H15C H 0.3765 0.6135 0.5233 0.052 Uiso 1 1 calc R U
N16 N 0.15258(16) 1.13963(12) 0.81676(10) 0.0230(4) Uani 1 1 d . .
C17 C 0.0886(2) 1.05992(16) 0.84255(13) 0.0258(5) Uani 1 1 d . .
H17A H 0.1221 1.0357 0.8865 0.031 Uiso 1 1 calc R U
H17B H 0.0896 1.0088 0.8072 0.031 Uiso 1 1 calc R U
C18 C -0.0293(2) 1.08997(16) 0.85635(13) 0.0271(5) Uani 1 1 d . .
H18A H -0.0641 1.1101 0.8116 0.033 Uiso 1 1 calc R U
H18B H -0.0720 1.0360 0.8749 0.033 Uiso 1 1 calc R U
O19 O -0.03305(14) 1.16537(12) 0.90574(9) 0.0276(3) Uani 1 1 d . .
C20 C 0.02499(19) 1.24400(15) 0.87717(12) 0.0251(5) Uani 1 1 d . .
H20A H 0.0204 1.2973 0.9105 0.030 Uiso 1 1 calc R U
H20B H -0.0109 1.2635 0.8327 0.030 Uiso 1 1 calc R U
C21 C 0.1454(2) 1.22162(15) 0.86306(12) 0.0241(5) Uani 1 1 d . .
H21A H 0.1818 1.2761 0.8405 0.029 Uiso 1 1 calc R U
H21B H 0.1839 1.2084 0.9080 0.029 Uiso 1 1 calc R U
O1A O 0.15531(14) 0.70872(12) 0.82175(11) 0.0365(4) Uani 1 1 d . .
O2A O 0.30781(13) 0.64857(11) 0.77295(9) 0.0283(4) Uani 1 1 d . .
N1A N 0.00682(16) 0.45064(13) 0.77305(11) 0.0244(4) Uani 1 1 d . .
H1A H -0.057(3) 0.427(2) 0.7767(17) 0.035(8) Uiso 1 1 d . .
C2A C 0.03677(18) 0.53566(15) 0.79924(12) 0.0224(4) Uani 1 1 d . .
C3A C 0.14581(18) 0.55577(15) 0.77737(12) 0.0216(4) Uani 1 1 d . .
C4A C 0.18086(18) 0.47697(14) 0.73523(11) 0.0204(4) Uani 1 1 d . .
N5A N 0.27649(15) 0.45976(12) 0.70100(10) 0.0222(4) Uani 1 1 d . .
C6A C 0.27902(18) 0.37757(15) 0.66646(12) 0.0219(4) Uani 1 1 d . .
N7A N 0.19696(16) 0.31247(13) 0.66195(11) 0.0249(4) Uani 1 1 d . .
C8A C 0.10360(19) 0.33067(15) 0.69660(13) 0.0243(4) Uani 1 1 d . .
H8A H 0.0447 0.2865 0.6957 0.029 Uiso 1 1 calc R U
C9A C 0.09196(19) 0.41349(15) 0.73386(12) 0.0225(4) Uani 1 1 d . .
C10A C -0.0437(2) 0.58790(16) 0.84447(13) 0.0274(5) Uani 1 1 d . .
H10C H -0.1039 0.6127 0.8144 0.033 Uiso 1 1 calc R U
H10D H -0.0054 0.6421 0.8662 0.033 Uiso 1 1 calc R U
C11A C -0.0941(2) 0.52788(17) 0.90246(13) 0.0350(6) Uani 1 1 d . .
H11C H -0.1277 0.4712 0.8811 0.042 Uiso 1 1 calc R U
H11D H -0.0346 0.5070 0.9347 0.042 Uiso 1 1 calc R U
C12A C -0.1816(2) 0.57956(19) 0.94461(15) 0.0387(6) Uani 1 1 d . .
H12D H -0.2088 0.5388 0.9824 0.058 Uiso 1 1 calc R U
H12E H -0.2432 0.5968 0.9136 0.058 Uiso 1 1 calc R U
H12F H -0.1493 0.6365 0.9651 0.058 Uiso 1 1 calc R U
C13A C 0.21081(18) 0.63978(15) 0.79028(13) 0.0225(4) Uani 1 1 d . .
C14A C 0.2154(2) 0.79589(17) 0.83651(17) 0.0403(7) Uani 1 1 d . .
H14C H 0.2962 0.7842 0.8352 0.048 Uiso 1 1 calc R U
H14D H 0.1975 0.8437 0.8004 0.048 Uiso 1 1 calc R U
C15A C 0.1833(3) 0.8299(2) 0.90603(16) 0.0539(9) Uani 1 1 d . .
H15D H 0.2051 0.7839 0.9418 0.081 Uiso 1 1 calc R U
H15E H 0.1029 0.8389 0.9075 0.081 Uiso 1 1 calc R U
H15F H 0.2203 0.8899 0.9155 0.081 Uiso 1 1 calc R U
N16A N 0.37717(16) 0.35496(12) 0.63266(10) 0.0241(4) Uani 1 1 d . .
C17A C 0.4475(2) 0.43241(16) 0.60928(14) 0.0290(5) Uani 1 1 d . .
H17C H 0.4515 0.4807 0.6467 0.035 Uiso 1 1 calc R U
H17D H 0.4149 0.4617 0.5668 0.035 Uiso 1 1 calc R U
C18A C 0.5627(2) 0.39725(18) 0.59265(14) 0.0325(5) Uani 1 1 d . .
H18C H 0.6087 0.4501 0.5756 0.039 Uiso 1 1 calc R U
H18D H 0.5972 0.3722 0.6360 0.039 Uiso 1 1 calc R U
O19A O 0.55966(14) 0.32576(12) 0.54062(9) 0.0302(4) Uani 1 1 d . .
C20A C 0.4970(2) 0.24851(15) 0.56702(13) 0.0290(5) Uani 1 1 d . .
H20C H 0.5324 0.2246 0.6105 0.035 Uiso 1 1 calc R U
H20D H 0.4973 0.1972 0.5318 0.035 Uiso 1 1 calc R U
C21A C 0.3782(2) 0.27605(15) 0.58308(12) 0.0256(5) Uani 1 1 d . .
H21C H 0.3401 0.2943 0.5390 0.031 Uiso 1 1 calc R U
H21D H 0.3384 0.2219 0.6037 0.031 Uiso 1 1 calc R U

loop_
_atom_site_aniso_label
_atom_site_aniso_U_11
_atom_site_aniso_U_22
_atom_site_aniso_U_33
_atom_site_aniso_U_23
_atom_site_aniso_U_13
_atom_site_aniso_U_12
O1 0.0219(8) 0.0211(7) 0.0381(9) -0.0076(7) 0.0057(7) -0.0002(6)
O2 0.0189(8) 0.0253(7) 0.0400(9) -0.0054(7) 0.0050(7) -0.0005(6)
N1 0.0177(9) 0.0215(9) 0.0283(10) -0.0002(7) 0.0014(7) -0.0003(8)
C2 0.0200(10) 0.0202(10) 0.0231(11) 0.0023(8) -0.0010(8) 0.0016(8)
C3 0.0188(10) 0.0205(9) 0.0236(11) 0.0001(8) 0.0003(8) 0.0023(8)
C4 0.0185(10) 0.0189(9) 0.0216(10) 0.0027(7) -0.0022(8) 0.0013(8)
N5 0.0175(8) 0.0203(8) 0.0243(9) -0.0017(7) -0.0003(7) 0.0021(7)
C6 0.0204(10) 0.0214(9) 0.0224(10) 0.0004(8) -0.0042(8) 0.0027(9)
N7 0.0212(9) 0.0212(8) 0.0273(10) -0.0021(7) -0.0012(7) 0.0007(7)
C8 0.0228(10) 0.0203(10) 0.0279(11) -0.0001(8) -0.0019(9) -0.0026(8)
C9 0.0186(10) 0.0217(10) 0.0226(10) 0.0005(8) 0.0000(8) 0.0020(8)
C10 0.0185(10) 0.0226(10) 0.0290(12) 0.0003(8) 0.0025(9) 0.0008(8)
C11 0.0376(13) 0.0316(12) 0.0288(12) 0.0007(9) 0.0044(10) 0.0117(11)
C12 0.0542(18) 0.0459(15) 0.0350(14) 0.0005(12) 0.0147(13) 0.0189(14)
C13 0.0204(11) 0.0205(10) 0.0240(11) -0.0010(8) 0.0003(8) 0.0035(8)
C14 0.0317(12) 0.0214(10) 0.0376(13) -0.0048(9) 0.0043(10) -0.0048(9)
C15 0.0431(14) 0.0243(11) 0.0373(13) -0.0062(9) -0.0007(11) 0.0062(11)
N16 0.0202(9) 0.0200(8) 0.0288(10) -0.0043(7) 0.0017(7) 0.0020(7)
C17 0.0243(12) 0.0238(10) 0.0294(12) -0.0035(9) 0.0040(9) 0.0012(9)
C18 0.0246(12) 0.0278(11) 0.0290(13) -0.0066(9) 0.0043(9) -0.0015(9)
O19 0.0274(8) 0.0285(8) 0.0268(8) -0.0049(6) 0.0050(6) 0.0023(7)
C20 0.0257(11) 0.0239(11) 0.0255(11) -0.0021(9) 0.0013(9) 0.0038(9)
C21 0.0246(11) 0.0215(10) 0.0261(11) -0.0039(8) -0.0020(9) 0.0033(9)
O1A 0.0214(8) 0.0266(8) 0.0613(12) -0.0189(8) 0.0087(8) -0.0036(7)
O2A 0.0181(8) 0.0222(7) 0.0445(10) -0.0056(6) 0.0029(7) 0.0006(6)
N1A 0.0180(9) 0.0209(9) 0.0342(11) 0.0009(7) 0.0026(8) -0.0020(8)
C2A 0.0212(10) 0.0191(9) 0.0270(11) 0.0017(8) -0.0009(9) 0.0005(8)
C3A 0.0188(10) 0.0198(9) 0.0261(11) 0.0002(8) -0.0011(8) 0.0024(8)
C4A 0.0181(10) 0.0189(10) 0.0243(11) 0.0009(8) -0.0023(8) 0.0023(8)
N5A 0.0190(9) 0.0195(8) 0.0281(10) -0.0016(7) -0.0017(8) 0.0016(7)
C6A 0.0221(10) 0.0181(9) 0.0254(11) 0.0012(8) -0.0014(9) 0.0031(8)
N7A 0.0236(9) 0.0215(9) 0.0296(10) -0.0014(8) -0.0004(8) -0.0010(8)
C8A 0.0215(10) 0.0213(10) 0.0301(11) 0.0001(9) -0.0011(9) -0.0024(8)
C9A 0.0201(10) 0.0203(10) 0.0271(11) 0.0024(8) -0.0008(9) 0.0008(8)
C10A 0.0215(11) 0.0233(11) 0.0374(13) 0.0006(9) 0.0041(9) 0.0004(9)
C11A 0.0405(14) 0.0299(12) 0.0346(13) 0.0017(10) 0.0098(11) 0.0050(11)
C12A 0.0389(14) 0.0377(14) 0.0394(14) 0.0040(11) 0.0110(12) 0.0069(12)
C13A 0.0190(11) 0.0218(10) 0.0266(11) -0.0027(8) -0.0001(9) 0.0029(8)
C14A 0.0307(13) 0.0279(12) 0.0624(18) -0.0201(12) 0.0100(12) -0.0077(10)
C15A 0.086(2) 0.0337(14) 0.0419(16) -0.0077(12) 0.0119(16) -0.0218(16)
N16A 0.0235(10) 0.0191(8) 0.0297(10) -0.0040(7) 0.0027(8) -0.0005(7)
C17A 0.0275(12) 0.0247(11) 0.0349(13) -0.0049(9) 0.0068(10) -0.0027(9)
C18A 0.0267(12) 0.0356(12) 0.0353(13) -0.0096(10) 0.0066(10) -0.0043(10)
O19A 0.0324(9) 0.0309(8) 0.0272(8) -0.0034(7) 0.0060(7) 0.0028(7)
C20A 0.0346(13) 0.0237(10) 0.0287(12) -0.0007(9) 0.0030(10) 0.0068(10)
C21A 0.0282(11) 0.0208(10) 0.0280(12) -0.0042(8) -0.0002(9) 0.0015(9)

loop_
_atom_type_symbol
_atom_type_description
_atom_type_scat_dispersion_real
_atom_type_scat_dispersion_imag
_atom_type_scat_source
C C 0.0181 0.0091 'International Tables Vol C Tables 4.2.6.8 and 6.1.1.4'
H H 0.0000 0.0000 'International Tables Vol C Tables 4.2.6.8 and 6.1.1.4'
N N 0.0311 0.0180 'International Tables Vol C Tables 4.2.6.8 and 6.1.1.4'
O O 0.0492 0.0322 'International Tables Vol C Tables 4.2.6.8 and 6.1.1.4'

loop_
_geom_angle_atom_site_label_1
_geom_angle_atom_site_label_2
_geom_angle_atom_site_label_3
_geom_angle
C13 O1 C14 116.67(17)
C2 N1 C9 109.95(19)
C2 N1 H1 127(2)
C9 N1 H1 123(2)
N1 C2 C3 109.09(19)
N1 C2 C10 118.4(2)
C3 C2 C10 132.4(2)
C2 C3 C4 106.37(19)
C2 C3 C13 127.4(2)
C4 C3 C13 126.2(2)
N5 C4 C9 122.06(19)
N5 C4 C3 131.45(19)
C9 C4 C3 106.47(18)
C4 N5 C6 114.39(19)
N5 C6 N7 127.4(2)
N5 C6 N16 116.44(19)
N7 C6 N16 116.11(18)
C8 N7 C6 117.22(19)
N7 C8 C9 120.2(2)
N7 C8 H8 119.9
C9 C8 H8 119.9
C8 C9 N1 133.3(2)
C8 C9 C4 118.6(2)
N1 C9 C4 108.10(19)
C2 C10 C11 112.04(19)
C2 C10 H10A 109.2
C11 C10 H10A 109.2
C2 C10 H10B 109.2
C11 C10 H10B 109.2
H10A C10 H10B 107.9
C12 C11 C10 110.4(2)
C12 C11 H11A 109.6
C10 C11 H11A 109.6
C12 C11 H11B 109.6
C10 C11 H11B 109.6
H11A C11 H11B 108.1
C11 C12 H12A 109.5
C11 C12 H12B 109.5
H12A C12 H12B 109.5
C11 C12 H12C 109.5
H12A C12 H12C 109.5
H12B C12 H12C 109.5
O2 C13 O1 121.6(2)
O2 C13 C3 125.4(2)
O1 C13 C3 112.97(18)
O1 C14 C15 106.51(19)
O1 C14 H14A 110.4
C15 C14 H14A 110.4
O1 C14 H14B 110.4
C15 C14 H14B 110.4
H14A C14 H14B 108.6
C14 C15 H15A 109.5
C14 C15 H15B 109.5
H15A C15 H15B 109.5
C14 C15 H15C 109.5
H15A C15 H15C 109.5
H15B C15 H15C 109.5
C6 N16 C17 117.77(17)
C6 N16 C21 118.71(18)
C17 N16 C21 112.80(18)
N16 C17 C18 109.75(18)
N16 C17 H17A 109.7
C18 C17 H17A 109.7
N16 C17 H17B 109.7
C18 C17 H17B 109.7
H17A C17 H17B 108.2
O19 C18 C17 110.94(19)
O19 C18 H18A 109.5
C17 C18 H18A 109.5
O19 C18 H18B 109.5
C17 C18 H18B 109.5
H18A C18 H18B 108.0
C18 O19 C20 108.93(17)
O19 C20 C21 111.98(18)
O19 C20 H20A 109.2
C21 C20 H20A 109.2
O19 C20 H20B 109.2
C21 C20 H20B 109.2
H20A C20 H20B 107.9
N16 C21 C20 109.34(19)
N16 C21 H21A 109.8
C20 C21 H21A 109.8
N16 C21 H21B 109.8
C20 C21 H21B 109.8
H21A C21 H21B 108.3
C13A O1A C14A 117.45(18)
C2A N1A C9A 109.98(19)
C2A N1A H1A 124(2)
C9A N1A H1A 125(2)
N1A C2A C3A 108.78(19)
N1A C2A C10A 118.7(2)
C3A C2A C10A 132.5(2)
C2A C3A C4A 106.25(19)
C2A C3A C13A 128.5(2)
C4A C3A C13A 125.2(2)
N5A C4A C9A 121.98(19)
N5A C4A C3A 131.4(2)
C9A C4A C3A 106.65(19)
C6A N5A C4A 114.44(18)
N5A C6A N7A 127.5(2)
N5A C6A N16A 116.64(19)
N7A C6A N16A 115.85(19)
C8A N7A C6A 116.98(19)
N7A C8A C9A 120.4(2)
N7A C8A H8A 119.8
C9A C8A H8A 119.8
N1A C9A C8A 132.9(2)
N1A C9A C4A 108.33(19)
C8A C9A C4A 118.7(2)
C2A C10A C11A 113.38(19)
C2A C10A H10C 108.9
C11A C10A H10C 108.9
C2A C10A H10D 108.9
C11A C10A H10D 108.9
H10C C10A H10D 107.7
C12A C11A C10A 112.9(2)
C12A C11A H11C 109.0
C10A C11A H11C 109.0
C12A C11A H11D 109.0
C10A C11A H11D 109.0
H11C C11A H11D 107.8
C11A C12A H12D 109.5
C11A C12A H12E 109.5
H12D C12A H12E 109.5
C11A C12A H12F 109.5
H12D C12A H12F 109.5
H12E C12A H12F 109.5
O2A C13A O1A 121.9(2)
O2A C13A C3A 123.8(2)
O1A C13A C3A 114.27(19)
C15A C14A O1A 108.8(2)
C15A C14A H14C 109.9
O1A C14A H14C 109.9
C15A C14A H14D 109.9
O1A C14A H14D 109.9
H14C C14A H14D 108.3
C14A C15A H15D 109.5
C14A C15A H15E 109.5
H15D C15A H15E 109.5
C14A C15A H15F 109.5
H15D C15A H15F 109.5
H15E C15A H15F 109.5
C6A N16A C17A 117.57(17)
C6A N16A C21A 118.88(19)
C17A N16A C21A 112.21(18)
N16A C17A C18A 110.4(2)
N16A C17A H17C 109.6
C18A C17A H17C 109.6
N16A C17A H17D 109.6
C18A C17A H17D 109.6
H17C C17A H17D 108.1
O19A C18A C17A 111.0(2)
O19A C18A H18C 109.4
C17A C18A H18C 109.4
O19A C18A H18D 109.4
C17A C18A H18D 109.4
H18C C18A H18D 108.0
C18A O19A C20A 108.79(18)
O19A C20A C21A 111.89(18)
O19A C20A H20C 109.2
C21A C20A H20C 109.2
O19A C20A H20D 109.2
C21A C20A H20D 109.2
H20C C20A H20D 107.9
N16A C21A C20A 109.59(19)
N16A C21A H21C 109.8
C20A C21A H21C 109.8
N16A C21A H21D 109.8
C20A C21A H21D 109.8
H21C C21A H21D 108.2

loop_
_geom_bond_atom_site_label_1
_geom_bond_atom_site_label_2
_geom_bond_distance
O1 C13 1.344(3)
O1 C14 1.455(3)
O2 C13 1.220(3)
N1 C2 1.350(3)
N1 C9 1.382(3)
N1 H1 0.89(3)
C2 C3 1.409(3)
C2 C10 1.491(3)
C3 C4 1.441(3)
C3 C13 1.453(3)
C4 N5 1.342(3)
C4 C9 1.409(3)
N5 C6 1.345(3)
C6 N7 1.355(3)
C6 N16 1.388(3)
N7 C8 1.331(3)
C8 C9 1.381(3)
C8 H8 0.9500
C10 C11 1.532(3)
C10 H10A 0.9900
C10 H10B 0.9900
C11 C12 1.522(3)
C11 H11A 0.9900
C11 H11B 0.9900
C12 H12A 0.9800
C12 H12B 0.9800
C12 H12C 0.9800
C14 C15 1.505(3)
C14 H14A 0.9900
C14 H14B 0.9900
C15 H15A 0.9800
C15 H15B 0.9800
C15 H15C 0.9800
N16 C17 1.458(3)
N16 C21 1.464(3)
C17 C18 1.510(3)
C17 H17A 0.9900
C17 H17B 0.9900
C18 O19 1.427(3)
C18 H18A 0.9900
C18 H18B 0.9900
O19 C20 1.428(3)
C20 C21 1.514(3)
C20 H20A 0.9900
C20 H20B 0.9900
C21 H21A 0.9900
C21 H21B 0.9900
O1A C13A 1.331(3)
O1A C14A 1.465(3)
O2A C13A 1.224(3)
N1A C2A 1.358(3)
N1A C9A 1.376(3)
N1A H1A 0.84(3)
C2A C3A 1.411(3)
C2A C10A 1.495(3)
C3A C4A 1.442(3)
C3A C13A 1.452(3)
C4A N5A 1.348(3)
C4A C9A 1.404(3)
N5A C6A 1.342(3)
C6A N7A 1.360(3)
C6A N16A 1.387(3)
N7A C8A 1.331(3)
C8A C9A 1.383(3)
C8A H8A 0.9500
C10A C11A 1.522(3)
C10A H10C 0.9900
C10A H10D 0.9900
C11A C12A 1.516(3)
C11A H11C 0.9900
C11A H11D 0.9900
C12A H12D 0.9800
C12A H12E 0.9800
C12A H12F 0.9800
C14A C15A 1.459(4)
C14A H14C 0.9900
C14A H14D 0.9900
C15A H15D 0.9800
C15A H15E 0.9800
C15A H15F 0.9800
N16A C17A 1.461(3)
N16A C21A 1.466(3)
C17A C18A 1.513(3)
C17A H17C 0.9900
C17A H17D 0.9900
C18A O19A 1.419(3)
C18A H18C 0.9900
C18A H18D 0.9900
O19A C20A 1.426(3)
C20A C21A 1.519(3)
C20A H20C 0.9900
C20A H20D 0.9900
C21A H21C 0.9900
C21A H21D 0.9900

loop_
_geom_hbond_atom_site_label_D
_geom_hbond_atom_site_label_H
_geom_hbond_atom_site_label_A
_geom_hbond_distance_DH
_geom_hbond_distance_HA
_geom_hbond_distance_DA
_geom_hbond_angle_DHA
_geom_hbond_site_symmetry_A
N1 H1 O2 0.89(3) 1.92(3) 2.795(3) 170(3) 3_575
N1A H1A O2A 0.84(3) 1.96(3) 2.789(3) 168(3) 3_465

loop_
_geom_torsion_atom_site_label_1
_geom_torsion_atom_site_label_2
_geom_torsion_atom_site_label_3
_geom_torsion_atom_site_label_4
_geom_torsion
C9 N1 C2 C3 0.2(3)
C9 N1 C2 C10 177.26(19)
N1 C2 C3 C4 -0.8(2)
C10 C2 C3 C4 -177.3(2)
N1 C2 C3 C13 179.1(2)
C10 C2 C3 C13 2.6(4)
C2 C3 C4 N5 -177.7(2)
C13 C3 C4 N5 2.5(4)
C2 C3 C4 C9 1.1(2)
C13 C3 C4 C9 -178.8(2)
C9 C4 N5 C6 1.6(3)
C3 C4 N5 C6 -179.8(2)
C4 N5 C6 N7 -0.5(3)
C4 N5 C6 N16 178.18(18)
N5 C6 N7 C8 -0.3(3)
N16 C6 N7 C8 -179.0(2)
C6 N7 C8 C9 0.0(3)
N7 C8 C9 N1 -178.7(2)
N7 C8 C9 C4 1.1(3)
C2 N1 C9 C8 -179.6(2)
C2 N1 C9 C4 0.5(2)
N5 C4 C9 C8 -2.0(3)
C3 C4 C9 C8 179.2(2)
N5 C4 C9 N1 177.90(18)
C3 C4 C9 N1 -1.0(2)
N1 C2 C10 C11 -98.6(2)
C3 C2 C10 C11 77.6(3)
C2 C10 C11 C12 -179.8(2)
C14 O1 C13 O2 3.3(3)
C14 O1 C13 C3 -176.39(19)
C2 C3 C13 O2 -173.6(2)
C4 C3 C13 O2 6.2(4)
C2 C3 C13 O1 6.0(3)
C4 C3 C13 O1 -174.1(2)
C13 O1 C14 C15 169.6(2)
N5 C6 N16 C17 30.5(3)
N7 C6 N16 C17 -150.7(2)
N5 C6 N16 C21 172.47(19)
N7 C6 N16 C21 -8.7(3)
C6 N16 C17 C18 -162.4(2)
C21 N16 C17 C18 53.4(2)
N16 C17 C18 O19 -57.8(3)
C17 C18 O19 C20 61.4(2)
C18 O19 C20 C21 -60.9(2)
C6 N16 C21 C20 164.09(19)
C17 N16 C21 C20 -52.1(2)
O19 C20 C21 N16 55.8(2)
C9A N1A C2A C3A -0.5(3)
C9A N1A C2A C10A -179.2(2)
N1A C2A C3A C4A 0.4(2)
C10A C2A C3A C4A 178.8(2)
N1A C2A C3A C13A 177.5(2)
C10A C2A C3A C13A -4.1(4)
C2A C3A C4A N5A 179.4(2)
C13A C3A C4A N5A 2.2(4)
C2A C3A C4A C9A -0.1(2)
C13A C3A C4A C9A -177.3(2)
C9A C4A N5A C6A -0.4(3)
C3A C4A N5A C6A -179.8(2)
C4A N5A C6A N7A 0.9(3)
C4A N5A C6A N16A -177.58(19)
N5A C6A N7A C8A -1.4(3)
N16A C6A N7A C8A 177.1(2)
C6A N7A C8A C9A 1.3(3)
C2A N1A C9A C8A -179.8(2)
C2A N1A C9A C4A 0.4(3)
N7A C8A C9A N1A 179.3(2)
N7A C8A C9A C4A -1.0(3)
N5A C4A C9A N1A -179.7(2)
C3A C4A C9A N1A -0.2(2)
N5A C4A C9A C8A 0.5(3)
C3A C4A C9A C8A -180.0(2)
N1A C2A C10A C11A 48.5(3)
C3A C2A C10A C11A -129.8(3)
C2A C10A C11A C12A -175.8(2)
C14A O1A C13A O2A -1.3(4)
C14A O1A C13A C3A -180.0(2)
C2A C3A C13A O2A 175.1(2)
C4A C3A C13A O2A -8.3(4)
C2A C3A C13A O1A -6.2(3)
C4A C3A C13A O1A 170.4(2)
C13A O1A C14A C15A -139.3(3)
N5A C6A N16A C17A -27.3(3)
N7A C6A N16A C17A 154.0(2)
N5A C6A N16A C21A -168.14(19)
N7A C6A N16A C21A 13.2(3)
C6A N16A C17A C18A 164.2(2)
C21A N16A C17A C18A -52.6(3)
N16A C17A C18A O19A 57.5(3)
C17A C18A O19A C20A -61.5(3)
C18A O19A C20A C21A 61.4(3)
C6A N16A C21A C20A -165.68(19)
C17A N16A C21A C20A 51.6(2)
O19A C20A C21A N16A -56.3(3)
